data_4088604
loop_
_publ_author_name
'Zhu, Xiancui'
'Li, Yang'
'Wei, Yun'
'Wang, Shaowu'
'Zhou, Shuangliu'
'Zhang, Lijun'

_publ_section_title
;
 Reactivity of 3-Imino-Functionalized Indoles with Rare-Earth-Metal
 Amides: Unexpected Substituent Effects on C--H Activation Pathways and
 Assembly of Rare-Earth-Metal Complexes
;
_journal_issue 11
_journal_name_full Organometallics
_journal_page_first 1838
_journal_paper_doi 10.1021/acs.organomet.6b00221
_journal_volume 35
_journal_year 2016
_chemical_formula_sum 'C210 H372 Li6 N24 O6 Si24 Y6'
_chemical_formula_weight 4578.58
_space_group_IT_number 148
_space_group_name_Hall '-R 3'
_space_group_name_H-M_alt 'R -3 :H'
_symmetry_cell_setting trigonal
_symmetry_space_group_name_H-M 'R -3 :H'
_atom_sites_solution_hydrogens geom
_atom_sites_solution_primary direct
_atom_sites_solution_secondary difmap
_audit_creation_method SHELXL-97
_cell_angle_alpha 90.00
_cell_angle_beta 90.00
_cell_angle_gamma 120.00
_cell_formula_units_Z 3
_cell_length_a 26.9796(9)
_cell_length_b 26.9796(9)
_cell_length_c 40.180(3)
_cell_measurement_reflns_used 7848
_cell_measurement_temperature 293(2)
_cell_measurement_theta_max 25.00
_cell_measurement_theta_min 1.51
_cell_volume 25329(2)
_computing_structure_refinement 'SHELXL-97 (Sheldrick, 1997)'
_computing_structure_solution 'SHELXS-97 (Sheldrick, 1990)'
_diffrn_ambient_temperature 293(2)
_diffrn_measured_fraction_theta_full 0.998
_diffrn_measured_fraction_theta_max 0.998
_diffrn_measurement_device_type CCD
_diffrn_measurement_method 'phi and omega scans'
_diffrn_radiation_monochromator graphite
_diffrn_radiation_source 'fine-focus sealed tube'
_diffrn_radiation_type MoK\a
_diffrn_radiation_wavelength 0.71073
_diffrn_reflns_av_R_equivalents 0.0907
_diffrn_reflns_av_sigmaI/netI 0.0846
_diffrn_reflns_limit_h_max 29
_diffrn_reflns_limit_h_min -32
_diffrn_reflns_limit_k_max 32
_diffrn_reflns_limit_k_min -31
_diffrn_reflns_limit_l_max 47
_diffrn_reflns_limit_l_min -46
_diffrn_reflns_number 60905
_diffrn_reflns_theta_full 25.00
_diffrn_reflns_theta_max 25.00
_diffrn_reflns_theta_min 1.51
_exptl_absorpt_coefficient_mu 1.144
_exptl_absorpt_correction_T_max 0.8206
_exptl_absorpt_correction_T_min 0.7870
_exptl_absorpt_correction_type multi-scan
_exptl_absorpt_process_details sadabs
_exptl_crystal_colour colorless
_exptl_crystal_density_diffrn 0.901
_exptl_crystal_density_method 'not measured'
_exptl_crystal_description block
_exptl_crystal_F_000 7308
_exptl_crystal_size_max 0.22
_exptl_crystal_size_mid 0.20
_exptl_crystal_size_min 0.18
_platon_squeeze_details
;
;
_refine_diff_density_max 0.284
_refine_diff_density_min -0.259
_refine_diff_density_rms 0.048
_refine_ls_extinction_method none
_refine_ls_goodness_of_fit_ref 0.801
_refine_ls_hydrogen_treatment mixed
_refine_ls_matrix_type full
_refine_ls_number_parameters 473
_refine_ls_number_reflns 9916
_refine_ls_number_restraints 190
_refine_ls_restrained_S_all 0.809
_refine_ls_R_factor_all 0.1192
_refine_ls_R_factor_gt 0.0539
_refine_ls_shift/su_max 0.017
_refine_ls_shift/su_mean 0.001
_refine_ls_structure_factor_coef Fsqd
_refine_ls_weighting_details 'calc w=1/[\s^2^(Fo^2^)+(0.1048P)^2^+0.0000P] where P=(Fo^2^+2Fc^2^)/3'
_refine_ls_weighting_scheme calc
_refine_ls_wR_factor_gt 0.1318
_refine_ls_wR_factor_ref 0.1594
_reflns_number_gt 5151
_reflns_number_total 9916
_reflns_threshold_expression >2sigma(I)
_cod_data_source_file om6b00221_si_002.cif
_cod_data_source_block 1
_cod_original_cell_volume 25328(2)
_cod_original_sg_symbol_H-M R-3
_cod_database_code 4088604

loop_
_symmetry_equiv_pos_as_xyz
'x, y, z'
'-y, x-y, z'
'-x+y, -x, z'
'x+2/3, y+1/3, z+1/3'
'-y+2/3, x-y+1/3, z+1/3'
'-x+y+2/3, -x+1/3, z+1/3'
'x+1/3, y+2/3, z+2/3'
'-y+1/3, x-y+2/3, z+2/3'
'-x+y+1/3, -x+2/3, z+2/3'
'-x, -y, -z'
'y, -x+y, -z'
'x-y, x, -z'
'-x+2/3, -y+1/3, -z+1/3'
'y+2/3, -x+y+1/3, -z+1/3'
'x-y+2/3, x+1/3, -z+1/3'
'-x+1/3, -y+2/3, -z+2/3'
'y+1/3, -x+y+2/3, -z+2/3'
'x-y+1/3, x+2/3, -z+2/3'

loop_
_atom_site_label
_atom_site_type_symbol
_atom_site_fract_x
_atom_site_fract_y
_atom_site_fract_z
_atom_site_U_iso_or_equiv
_atom_site_adp_type
_atom_site_occupancy
_atom_site_symmetry_multiplicity
_atom_site_calc_flag
_atom_site_refinement_flags
_atom_site_disorder_assembly
_atom_site_disorder_group
C11A C 0.0575(4) 0.7351(7) -0.0869(5) 0.129(4) Uani 0.425(16) 1 d PDU A 1
H11A H 0.0775 0.7156 -0.0793 0.155 Uiso 0.425(16) 1 calc PR A 1
H11B H 0.0741 0.7537 -0.1079 0.155 Uiso 0.425(16) 1 calc PR A 1
C12A C 0.0626(4) 0.7761(6) -0.0628(4) 0.113(4) Uani 0.425(16) 1 d PDU A 1
H12A H 0.0884 0.7789 -0.0452 0.136 Uiso 0.425(16) 1 calc PR A 1
H12B H 0.0779 0.8134 -0.0732 0.136 Uiso 0.425(16) 1 calc PR A 1
C11B C 0.0388(7) 0.7527(4) -0.1023(3) 0.132(4) Uani 0.575(16) 1 d PDU A 2
H11C H 0.0735 0.7538 -0.1099 0.159 Uiso 0.575(16) 1 calc PR A 2
H11D H 0.0236 0.7651 -0.1203 0.159 Uiso 0.575(16) 1 calc PR A 2
C12B C 0.0502(6) 0.7882(4) -0.0736(3) 0.127(4) Uani 0.575(16) 1 d PDU A 2
H12C H 0.0872 0.7983 -0.0644 0.153 Uiso 0.575(16) 1 calc PR A 2
H12D H 0.0507 0.8233 -0.0798 0.153 Uiso 0.575(16) 1 calc PR A 2
C4 C -0.07716(16) 0.80067(17) 0.04343(9) 0.0528(10) Uani 1 1 d . . .
C5 C -0.05753(17) 0.84204(19) 0.06806(10) 0.0655(12) Uani 1 1 d . . .
H5 H -0.0392 0.8386 0.0868 0.079 Uiso 1 1 calc R . .
C6 C -0.06541(18) 0.8884(2) 0.06457(11) 0.0683(12) Uani 1 1 d . . .
H6 H -0.0530 0.9161 0.0812 0.082 Uiso 1 1 calc R . .
C7 C -0.09169(18) 0.89392(19) 0.03651(11) 0.0663(12) Uani 1 1 d . . .
H7 H -0.0954 0.9262 0.0341 0.080 Uiso 1 1 calc R . .
C8 C -0.11242(16) 0.85323(17) 0.01213(10) 0.0554(10) Uani 1 1 d . . .
H8 H -0.1306 0.8576 -0.0064 0.067 Uiso 1 1 calc R . .
C3 C -0.10612(15) 0.80463(17) 0.01506(9) 0.0502(10) Uani 1 1 d . . .
C2 C -0.12068(15) 0.75501(16) -0.00507(9) 0.0492(9) Uani 1 1 d . . .
C1 C -0.09955(16) 0.72556(17) 0.01229(10) 0.0558(10) Uani 1 1 d . . .
H1 H -0.1035 0.6910 0.0050 0.067 Uiso 1 1 calc R . .
C23 C -0.0333(2) 0.7028(2) -0.06324(13) 0.1102(17) Uani 1 1 d DU A .
H23A H -0.0677 0.7022 -0.0708 0.132 Uiso 1 1 calc R . .
H23B H -0.0438 0.6730 -0.0466 0.132 Uiso 1 1 calc R . .
C10 C -0.0044(3) 0.6935(3) -0.09108(16) 0.143(2) Uani 1 1 d DU . .
H10A H -0.0182 0.6999 -0.1120 0.171 Uiso 0.425(16) 1 calc PR A 1
H10B H -0.0113 0.6546 -0.0908 0.171 Uiso 0.425(16) 1 calc PR A 1
H10C H -0.0313 0.6725 -0.1088 0.171 Uiso 0.575(16) 1 calc PR A 2
H10D H 0.0142 0.6724 -0.0841 0.171 Uiso 0.575(16) 1 calc PR A 2
C13 C 0.07766(19) 0.74967(17) 0.01856(10) 0.0573(10) Uani 1 1 d . . .
C18 C 0.0339(2) 0.69482(19) 0.01041(11) 0.0716(12) Uani 1 1 d . . .
H18 H -0.0038 0.6852 0.0143 0.086 Uiso 1 1 calc R . .
C17 C 0.0451(3) 0.6541(2) -0.00335(13) 0.0932(16) Uani 1 1 d . . .
H17 H 0.0145 0.6181 -0.0085 0.112 Uiso 1 1 calc R . .
C15 C 0.1435(2) 0.7204(2) -0.00139(14) 0.0941(16) Uani 1 1 d . . .
H15 H 0.1813 0.7300 -0.0050 0.113 Uiso 1 1 calc R . .
C14 C 0.1327(2) 0.7609(2) 0.01185(12) 0.0762(13) Uani 1 1 d . . .
H14 H 0.1633 0.7972 0.0165 0.091 Uiso 1 1 calc R . .
C16 C 0.1003(3) 0.6655(3) -0.00969(14) 0.1032(17) Uani 1 1 d U B .
C19 C 0.1141(4) 0.6212(3) -0.0246(2) 0.140(2) Uani 1 1 d U . .
C20A C 0.0622(7) 0.5791(6) -0.0483(4) 0.175(5) Uani 0.587(8) 1 d PU B 1
H20A H 0.0592 0.6006 -0.0665 0.262 Uiso 0.587(8) 1 calc PR B 1
H20B H 0.0272 0.5616 -0.0358 0.262 Uiso 0.587(8) 1 calc PR B 1
H20C H 0.0692 0.5499 -0.0569 0.262 Uiso 0.587(8) 1 calc PR B 1
C21A C 0.1644(7) 0.6511(6) -0.0493(4) 0.164(5) Uani 0.587(8) 1 d PU B 1
H21A H 0.1543 0.6688 -0.0667 0.247 Uiso 0.587(8) 1 calc PR B 1
H21B H 0.1726 0.6233 -0.0588 0.247 Uiso 0.587(8) 1 calc PR B 1
H21C H 0.1976 0.6797 -0.0378 0.247 Uiso 0.587(8) 1 calc PR B 1
C22A C 0.1261(9) 0.5926(7) 0.0021(4) 0.168(4) Uani 0.587(8) 1 d PU B 1
H22A H 0.0927 0.5723 0.0159 0.252 Uiso 0.587(8) 1 calc PR B 1
H22B H 0.1573 0.6204 0.0153 0.252 Uiso 0.587(8) 1 calc PR B 1
H22C H 0.1362 0.5660 -0.0071 0.252 Uiso 0.587(8) 1 calc PR B 1
C20B C 0.1192(14) 0.6267(11) -0.0590(6) 0.183(6) Uani 0.413(8) 1 d PU B 2
H20D H 0.1504 0.6640 -0.0646 0.274 Uiso 0.413(8) 1 calc PR B 2
H20E H 0.0844 0.6221 -0.0683 0.274 Uiso 0.413(8) 1 calc PR B 2
H20F H 0.1265 0.5980 -0.0680 0.274 Uiso 0.413(8) 1 calc PR B 2
C21B C 0.1732(10) 0.6310(10) -0.0042(6) 0.169(5) Uani 0.413(8) 1 d PU B 2
H21D H 0.1640 0.6204 0.0187 0.253 Uiso 0.413(8) 1 calc PR B 2
H21E H 0.2025 0.6705 -0.0056 0.253 Uiso 0.413(8) 1 calc PR B 2
H21F H 0.1867 0.6076 -0.0142 0.253 Uiso 0.413(8) 1 calc PR B 2
C22B C 0.0641(10) 0.5578(7) -0.0138(6) 0.161(5) Uani 0.413(8) 1 d PU B 2
H22D H 0.0601 0.5559 0.0100 0.241 Uiso 0.413(8) 1 calc PR B 2
H22E H 0.0738 0.5299 -0.0212 0.241 Uiso 0.413(8) 1 calc PR B 2
H22F H 0.0286 0.5500 -0.0238 0.241 Uiso 0.413(8) 1 calc PR B 2
C9 C 0.10880(16) 0.84717(15) 0.03754(9) 0.0527(10) Uani 1 1 d . . .
H9 H 0.1427 0.8462 0.0454 0.063 Uiso 1 1 calc R . .
C25 C 0.09308(18) 0.87780(17) 0.06404(9) 0.0605(11) Uani 1 1 d . . .
H25A H 0.0571 0.8745 0.0571 0.073 Uiso 1 1 calc R . .
H25B H 0.1216 0.9181 0.0627 0.073 Uiso 1 1 calc R . .
C26 C 0.0917(3) 0.9230(2) 0.13077(13) 0.128(2) Uani 1 1 d . . .
H26A H 0.0609 0.9287 0.1238 0.192 Uiso 1 1 calc R . .
H26B H 0.1276 0.9559 0.1250 0.192 Uiso 1 1 calc R . .
H26C H 0.0899 0.9175 0.1544 0.192 Uiso 1 1 calc R . .
C24 C 0.1482(2) 0.8505(2) 0.12233(13) 0.1099(19) Uani 1 1 d . . .
H24A H 0.1442 0.8392 0.1453 0.165 Uiso 1 1 calc R . .
H24B H 0.1828 0.8865 0.1195 0.165 Uiso 1 1 calc R . .
H24C H 0.1497 0.8220 0.1088 0.165 Uiso 1 1 calc R . .
C27 C -0.0366(4) 0.8329(3) 0.16737(18) 0.175(3) Uani 1 1 d . . .
H27A H -0.0032 0.8702 0.1690 0.262 Uiso 1 1 calc R . .
H27B H -0.0547 0.8217 0.1888 0.262 Uiso 1 1 calc R . .
H27C H -0.0628 0.8340 0.1516 0.262 Uiso 1 1 calc R . .
C28 C 0.0268(3) 0.7712(3) 0.18710(14) 0.172(3) Uani 1 1 d . . .
H28A H 0.0398 0.7458 0.1798 0.258 Uiso 1 1 calc R . .
H28B H 0.0030 0.7555 0.2064 0.258 Uiso 1 1 calc R . .
H28C H 0.0591 0.8078 0.1925 0.258 Uiso 1 1 calc R . .
C29 C -0.0837(2) 0.7112(3) 0.14849(14) 0.127(2) Uani 1 1 d . . .
H29A H -0.1059 0.7146 0.1309 0.191 Uiso 1 1 calc R . .
H29B H -0.1048 0.7022 0.1689 0.191 Uiso 1 1 calc R . .
H29C H -0.0756 0.6812 0.1432 0.191 Uiso 1 1 calc R . .
C35 C 0.0710(2) 0.6955(2) 0.10118(14) 0.1091(19) Uani 1 1 d . . .
H35A H 0.0810 0.7096 0.0788 0.164 Uiso 1 1 calc R . .
H35B H 0.0996 0.6880 0.1100 0.164 Uiso 1 1 calc R . .
H35C H 0.0687 0.7237 0.1147 0.164 Uiso 1 1 calc R . .
C33 C -0.0131(3) 0.6057(3) 0.14596(15) 0.143(3) Uani 1 1 d . . .
H33A H -0.0260 0.6283 0.1575 0.214 Uiso 1 1 calc R . .
H33B H 0.0217 0.6114 0.1559 0.214 Uiso 1 1 calc R . .
H33C H -0.0419 0.5660 0.1474 0.214 Uiso 1 1 calc R . .
C34 C 0.0098(3) 0.5732(3) 0.07813(17) 0.147(3) Uani 1 1 d . . .
H34A H -0.0247 0.5367 0.0795 0.220 Uiso 1 1 calc R . .
H34B H 0.0408 0.5703 0.0879 0.220 Uiso 1 1 calc R . .
H34C H 0.0185 0.5843 0.0552 0.220 Uiso 1 1 calc R . .
C30 C -0.1708(2) 0.6139(2) 0.07837(15) 0.117(2) Uani 1 1 d . . .
H30A H -0.1736 0.6226 0.1012 0.176 Uiso 1 1 calc R . .
H30B H -0.2075 0.5841 0.0709 0.176 Uiso 1 1 calc R . .
H30C H -0.1590 0.6476 0.0650 0.176 Uiso 1 1 calc R . .
C31 C -0.1445(3) 0.5235(3) 0.1015(2) 0.181(4) Uani 1 1 d . . .
H31A H -0.1215 0.5060 0.0979 0.272 Uiso 1 1 calc R . .
H31B H -0.1836 0.4969 0.0958 0.272 Uiso 1 1 calc R . .
H31C H -0.1423 0.5342 0.1245 0.272 Uiso 1 1 calc R . .
C32 C -0.1215(3) 0.5649(3) 0.03052(17) 0.149(3) Uani 1 1 d . . .
H32A H -0.1050 0.5974 0.0159 0.224 Uiso 1 1 calc R . .
H32B H -0.1608 0.5399 0.0246 0.224 Uiso 1 1 calc R . .
H32C H -0.1008 0.5446 0.0285 0.224 Uiso 1 1 calc R . .
Li1 Li 0.0106(4) 0.7875(3) -0.00631(18) 0.078(2) Uani 1 1 d . . .
N1 N -0.07167(13) 0.75227(14) 0.04173(8) 0.0607(9) Uani 1 1 d . A .
N2 N 0.06146(13) 0.78649(13) 0.03355(7) 0.0556(8) Uani 1 1 d . . .
N3 N 0.02123(15) 0.79682(14) 0.11636(7) 0.0648(9) Uani 1 1 d . A .
N4 N -0.04907(15) 0.64266(14) 0.08368(9) 0.0734(10) Uani 1 1 d . A .
O1 O 0.00649(15) 0.75793(13) -0.04944(8) 0.0870(9) Uani 1 1 d DU . .
Si1 Si 0.08531(6) 0.85799(5) 0.10951(3) 0.0718(4) Uani 1 1 d . A .
Si2 Si -0.01536(7) 0.77990(7) 0.15317(3) 0.0964(5) Uani 1 1 d . A .
Si3 Si 0.00002(7) 0.62790(6) 0.10110(4) 0.0910(5) Uani 1 1 d . A .
Si4 Si -0.11715(7) 0.58958(6) 0.07445(4) 0.1018(5) Uani 1 1 d . . .
Y1 Y -0.008217(17) 0.736851(16) 0.073432(9) 0.05585(16) Uani 1 1 d . . .

loop_
_atom_site_aniso_label
_atom_site_aniso_U_11
_atom_site_aniso_U_22
_atom_site_aniso_U_33
_atom_site_aniso_U_23
_atom_site_aniso_U_13
_atom_site_aniso_U_12
C11A 0.132(5) 0.124(6) 0.105(6) -0.028(5) 0.030(5) 0.044(5)
C12A 0.126(5) 0.109(6) 0.073(6) -0.012(5) 0.017(5) 0.035(5)
C11B 0.149(6) 0.124(5) 0.095(6) -0.030(5) 0.034(5) 0.047(5)
C12B 0.139(5) 0.109(5) 0.092(5) -0.020(4) 0.029(4) 0.030(4)
C4 0.052(2) 0.059(3) 0.047(2) 0.001(2) 0.0012(19) 0.027(2)
C5 0.065(3) 0.086(3) 0.051(3) -0.006(2) -0.011(2) 0.042(3)
C6 0.068(3) 0.082(3) 0.063(3) -0.017(2) -0.015(2) 0.043(3)
C7 0.069(3) 0.072(3) 0.073(3) -0.009(2) -0.006(2) 0.046(2)
C8 0.060(3) 0.067(3) 0.048(3) -0.001(2) -0.0044(19) 0.038(2)
C3 0.049(2) 0.063(3) 0.038(2) 0.0050(19) 0.0018(18) 0.027(2)
C2 0.044(2) 0.055(2) 0.045(2) 0.0005(19) 0.0056(18) 0.022(2)
C1 0.055(2) 0.052(2) 0.057(3) -0.003(2) 0.000(2) 0.025(2)
C23 0.103(4) 0.124(4) 0.089(4) -0.042(3) -0.007(3) 0.046(3)
C10 0.141(4) 0.137(4) 0.121(4) -0.051(4) 0.022(4) 0.048(3)
C13 0.071(3) 0.055(3) 0.050(3) 0.003(2) 0.000(2) 0.035(2)
C18 0.080(3) 0.057(3) 0.076(3) -0.001(2) 0.001(2) 0.032(3)
C17 0.114(5) 0.065(3) 0.091(4) -0.007(3) -0.010(3) 0.038(3)
C15 0.099(4) 0.089(4) 0.116(4) 0.006(3) 0.021(3) 0.063(4)
C14 0.078(3) 0.065(3) 0.091(4) -0.001(3) 0.005(3) 0.040(3)
C16 0.145(5) 0.081(4) 0.110(4) -0.007(3) 0.005(4) 0.076(4)
C19 0.188(5) 0.110(4) 0.162(5) -0.020(4) 0.009(4) 0.104(4)
C20A 0.215(10) 0.123(8) 0.191(10) -0.065(7) 0.010(8) 0.088(7)
C21A 0.190(10) 0.138(9) 0.190(10) -0.043(8) 0.035(8) 0.100(8)
C22A 0.235(12) 0.123(9) 0.206(9) -0.004(7) 0.007(9) 0.133(8)
C20B 0.229(13) 0.148(11) 0.167(8) -0.046(9) 0.019(10) 0.091(10)
C21B 0.202(11) 0.144(12) 0.226(12) -0.026(11) -0.003(10) 0.136(9)
C22B 0.218(11) 0.092(7) 0.197(11) -0.037(8) 0.013(10) 0.096(7)
C9 0.054(2) 0.051(2) 0.050(2) -0.0007(19) -0.0072(19) 0.025(2)
C25 0.074(3) 0.057(3) 0.049(3) 0.000(2) 0.000(2) 0.032(2)
C26 0.180(6) 0.088(4) 0.073(4) -0.021(3) 0.013(4) 0.035(4)
C24 0.097(4) 0.116(4) 0.083(4) 0.019(3) -0.030(3) 0.028(3)
C27 0.230(9) 0.151(6) 0.140(6) 0.008(5) 0.099(6) 0.093(6)
C28 0.181(7) 0.190(7) 0.065(4) 0.050(4) -0.009(4) 0.033(6)
C29 0.114(5) 0.123(5) 0.108(5) 0.003(4) 0.042(4) 0.032(4)
C35 0.111(4) 0.126(5) 0.107(4) 0.022(4) -0.020(3) 0.072(4)
C33 0.196(7) 0.139(6) 0.103(5) 0.058(4) 0.013(5) 0.091(5)
C34 0.213(8) 0.124(5) 0.156(6) 0.001(5) -0.012(5) 0.124(6)
C30 0.090(4) 0.110(4) 0.131(5) 0.005(4) -0.001(4) 0.034(4)
C31 0.159(7) 0.090(5) 0.235(9) 0.078(5) -0.002(6) 0.017(4)
C32 0.134(6) 0.103(5) 0.174(7) -0.052(5) -0.024(5) 0.033(4)
Li1 0.101(6) 0.063(5) 0.057(5) -0.008(4) -0.020(4) 0.031(4)
N1 0.062(2) 0.061(2) 0.056(2) -0.0023(17) -0.0063(17) 0.0284(18)
N2 0.062(2) 0.052(2) 0.048(2) 0.0002(16) 0.0003(16) 0.0245(18)
N3 0.085(2) 0.063(2) 0.041(2) 0.0069(16) 0.0000(17) 0.033(2)
N4 0.082(3) 0.057(2) 0.077(3) 0.0147(19) 0.007(2) 0.032(2)
O1 0.107(2) 0.084(2) 0.071(2) -0.0161(17) 0.0034(17) 0.0483(19)
Si1 0.0898(10) 0.0636(8) 0.0454(7) -0.0018(6) -0.0097(6) 0.0260(7)
Si2 0.1219(13) 0.0914(11) 0.0557(9) 0.0089(8) 0.0176(8) 0.0382(10)
Si3 0.1218(13) 0.0776(10) 0.0846(10) 0.0211(8) 0.0016(9) 0.0581(10)
Si4 0.0992(12) 0.0620(9) 0.1197(14) 0.0157(9) 0.0058(10) 0.0220(8)
Y1 0.0632(3) 0.0530(3) 0.0493(3) 0.00817(19) -0.00179(19) 0.0275(2)

loop_
_atom_type_symbol
_atom_type_description
_atom_type_scat_dispersion_real
_atom_type_scat_dispersion_imag
_atom_type_scat_source
C C 0.0033 0.0016 'International Tables Vol C Tables 4.2.6.8 and 6.1.1.4'
H H 0.0000 0.0000 'International Tables Vol C Tables 4.2.6.8 and 6.1.1.4'
Li Li -0.0003 0.0001 'International Tables Vol C Tables 4.2.6.8 and 6.1.1.4'
N N 0.0061 0.0033 'International Tables Vol C Tables 4.2.6.8 and 6.1.1.4'
O O 0.0106 0.0060 'International Tables Vol C Tables 4.2.6.8 and 6.1.1.4'
Si Si 0.0817 0.0704 'International Tables Vol C Tables 4.2.6.8 and 6.1.1.4'
Y Y -2.7962 3.5667 'International Tables Vol C Tables 4.2.6.8 and 6.1.1.4'

loop_
_geom_angle_atom_site_label_1
_geom_angle_atom_site_label_2
_geom_angle_atom_site_label_3
_geom_angle
_geom_angle_site_symmetry_1
_geom_angle_site_symmetry_3
C12A C11A C10 107.4(5) . .
O1 C12A C11A 108.2(5) . .
C12B C11B C10 105.3(5) . .
O1 C12B C11B 109.0(5) . .
N1 C4 C5 128.1(4) . .
N1 C4 C3 110.7(3) . .
C5 C4 C3 121.2(4) . .
C6 C5 C4 119.3(4) . .
C7 C6 C5 120.2(4) . .
C8 C7 C6 121.7(4) . .
C7 C8 C3 119.8(4) . .
C4 C3 C8 117.7(4) . .
C4 C3 C2 106.6(3) . .
C8 C3 C2 135.6(3) . .
C4 C3 Li1 131.1(3) . 11_455
C8 C3 Li1 68.1(3) . 11_455
C2 C3 Li1 84.7(3) . 11_455
C1 C2 C3 104.6(3) . .
C1 C2 C9 127.6(4) . 11_455
C3 C2 C9 127.8(3) . 11_455
C2 C1 N1 113.8(3) . .
O1 C23 C10 106.7(4) . .
C23 C10 C11A 106.2(4) . .
C23 C10 C11B 104.2(4) . .
C11A C10 C11B 41.2(8) . .
C14 C13 N2 127.3(4) . .
C14 C13 C18 115.6(4) . .
N2 C13 C18 117.0(4) . .
C14 C13 Li1 134.3(3) . .
N2 C13 Li1 51.8(2) . .
C18 C13 Li1 86.7(3) . .
C13 C18 C17 122.0(5) . .
C16 C17 C18 122.1(5) . .
C14 C15 C16 122.9(5) . .
C15 C14 C13 122.2(5) . .
C17 C16 C15 115.2(5) . .
C17 C16 C19 123.4(6) . .
C15 C16 C19 121.4(6) . .
C20B C19 C22A 139.2(13) . .
C20B C19 C22B 111.4(14) . .
C22A C19 C22B 62.0(10) . .
C20B C19 C21A 44.7(11) . .
C22A C19 C21A 112.5(11) . .
C22B C19 C21A 140.7(9) . .
C20B C19 C20A 59.3(11) . .
C22A C19 C20A 114.4(10) . .
C22B C19 C20A 56.0(9) . .
C21A C19 C20A 102.4(10) . .
C20B C19 C21B 115.3(15) . .
C22A C19 C21B 44.1(9) . .
C22B C19 C21B 105.0(12) . .
C21A C19 C21B 73.4(10) . .
C20A C19 C21B 145.1(9) . .
C20B C19 C16 110.6(12) . .
C22A C19 C16 109.3(8) . .
C22B C19 C16 108.6(8) . .
C21A C19 C16 109.6(7) . .
C20A C19 C16 108.5(7) . .
C21B C19 C16 105.4(8) . .
N2 C9 C2 112.1(3) . 12_665
N2 C9 C25 110.4(3) . .
C2 C9 C25 111.3(3) 12_665 .
C9 C25 Si1 122.8(3) . .
O1 Li1 N2 126.2(5) . .
O1 Li1 C8 107.8(3) . 12_665
N2 Li1 C8 105.7(3) . 12_665
O1 Li1 C3 100.7(3) . 12_665
N2 Li1 C3 86.5(3) . 12_665
C8 Li1 C3 32.18(15) 12_665 12_665
O1 Li1 C13 95.1(3) . .
N2 Li1 C13 31.44(16) . .
C8 Li1 C13 126.9(3) 12_665 .
C3 Li1 C13 97.9(3) 12_665 .
O1 Li1 Y1 136.5(3) . .
N2 Li1 Y1 41.78(16) . .
C8 Li1 Y1 115.7(3) 12_665 .
C3 Li1 Y1 116.3(2) 12_665 .
C13 Li1 Y1 59.43(16) . .
C4 N1 C1 104.1(3) . .
C4 N1 Y1 125.1(2) . .
C1 N1 Y1 128.7(3) . .
C13 N2 C9 114.9(3) . .
C13 N2 Li1 96.7(3) . .
C9 N2 Li1 105.7(3) . .
C13 N2 Y1 109.7(2) . .
C9 N2 Y1 124.0(2) . .
Li1 N2 Y1 100.7(3) . .
Si2 N3 Si1 124.5(2) . .
Si2 N3 Y1 121.92(18) . .
Si1 N3 Y1 113.45(16) . .
Si3 N4 Si4 121.7(2) . .
Si3 N4 Y1 109.83(17) . .
Si4 N4 Y1 128.39(19) . .
C23 O1 C12B 107.7(4) . .
C23 O1 C12A 108.7(5) . .
C12B O1 C12A 29.0(10) . .
C23 O1 Li1 130.2(4) . .
C12B O1 Li1 121.8(5) . .
C12A O1 Li1 111.7(5) . .
N3 Si1 C25 110.13(17) . .
N3 Si1 C24 112.5(2) . .
C25 Si1 C24 108.5(2) . .
N3 Si1 C26 113.8(2) . .
C25 Si1 C26 103.3(2) . .
C24 Si1 C26 108.0(3) . .
N3 Si1 Y1 38.13(11) . .
C25 Si1 Y1 77.10(13) . .
C24 Si1 Y1 107.35(18) . .
C26 Si1 Y1 142.3(2) . .
N3 Si2 C29 109.4(2) . .
N3 Si2 C28 111.1(3) . .
C29 Si2 C28 108.1(3) . .
N3 Si2 C27 114.6(2) . .
C29 Si2 C27 105.2(3) . .
C28 Si2 C27 108.2(4) . .
N3 Si2 Y1 33.19(12) . .
C29 Si2 Y1 76.38(18) . .
C28 Si2 Y1 119.8(3) . .
C27 Si2 Y1 129.0(3) . .
N4 Si3 C35 107.9(2) . .
N4 Si3 C33 115.0(3) . .
C35 Si3 C33 104.3(3) . .
N4 Si3 C34 114.4(3) . .
C35 Si3 C34 106.9(3) . .
C33 Si3 C34 107.5(3) . .
N4 Si3 Y1 40.50(11) . .
C35 Si3 Y1 67.55(16) . .
C33 Si3 Y1 122.0(2) . .
C34 Si3 Y1 130.2(2) . .
N4 Si4 C30 112.5(2) . .
N4 Si4 C32 110.6(3) . .
C30 Si4 C32 106.5(3) . .
N4 Si4 C31 114.4(3) . .
C30 Si4 C31 106.0(3) . .
C32 Si4 C31 106.3(4) . .
N3 Y1 N4 118.44(12) . .
N3 Y1 N2 102.97(11) . .
N4 Y1 N2 125.29(12) . .
N3 Y1 N1 108.73(12) . .
N4 Y1 N1 108.26(12) . .
N2 Y1 N1 88.57(11) . .
N3 Y1 Si3 103.39(9) . .
N4 Y1 Si3 29.67(10) . .
N2 Y1 Si3 110.86(8) . .
N1 Y1 Si3 137.38(9) . .
N3 Y1 Si1 28.42(9) . .
N4 Y1 Si1 137.68(9) . .
N2 Y1 Si1 74.58(8) . .
N1 Y1 Si1 109.21(9) . .
Si3 Y1 Si1 112.38(4) . .
N3 Y1 Li1 120.58(14) . .
N4 Y1 Li1 120.97(15) . .
N2 Y1 Li1 37.48(16) . .
N1 Y1 Li1 52.60(17) . .
Si3 Y1 Li1 128.14(14) . .
Si1 Y1 Li1 97.40(12) . .
N3 Y1 Si2 24.89(9) . .
N4 Y1 Si2 97.61(10) . .
N2 Y1 Si2 127.85(8) . .
N1 Y1 Si2 106.13(9) . .
Si3 Y1 Si2 91.57(4) . .
Si1 Y1 Si2 53.28(3) . .
Li1 Y1 Si2 139.34(13) . .

loop_
_geom_bond_atom_site_label_1
_geom_bond_atom_site_label_2
_geom_bond_distance
_geom_bond_site_symmetry_2
C11A C12A 1.423(8) .
C11A C10 1.485(10) .
C12A O1 1.442(8) .
C11B C12B 1.431(7) .
C11B C10 1.501(10) .
C12B O1 1.428(7) .
C4 N1 1.387(5) .
C4 C5 1.384(5) .
C4 C3 1.416(5) .
C5 C6 1.376(5) .
C6 C7 1.379(5) .
C7 C8 1.365(5) .
C8 C3 1.409(5) .
C3 C2 1.440(5) .
C3 Li1 2.603(8) 11_455
C2 C1 1.377(5) .
C2 C9 1.506(5) 11_455
C1 N1 1.394(5) .
C23 O1 1.441(5) .
C23 C10 1.454(6) .
C13 C14 1.384(6) .
C13 N2 1.405(5) .
C13 C18 1.394(5) .
C13 Li1 2.676(9) .
C18 C17 1.389(6) .
C17 C16 1.386(8) .
C15 C14 1.373(6) .
C15 C16 1.391(7) .
C16 C19 1.539(8) .
C19 C20B 1.39(2) .
C19 C22A 1.450(15) .
C19 C22B 1.620(19) .
C19 C21A 1.545(15) .
C19 C20A 1.602(15) .
C19 C21B 1.69(2) .
C9 N2 1.499(4) .
C9 C2 1.506(5) 12_665
C9 C25 1.532(5) .
C25 Si1 1.886(4) .
C26 Si1 1.879(5) .
C24 Si1 1.877(5) .
C27 Si2 1.876(7) .
C28 Si2 1.864(6) .
C29 Si2 1.858(6) .
C35 Si3 1.871(6) .
C33 Si3 1.877(6) .
C34 Si3 1.869(6) .
C30 Si4 1.873(6) .
C31 Si4 1.894(6) .
C32 Si4 1.869(6) .
Li1 O1 1.887(8) .
Li1 N2 2.118(8) .
Li1 C8 2.455(8) 12_665
Li1 C3 2.603(8) 12_665
Li1 Y1 3.420(7) .
N1 Y1 2.332(3) .
N2 Y1 2.319(3) .
N3 Si2 1.709(3) .
N3 Si1 1.713(4) .
N3 Y1 2.222(3) .
N4 Si3 1.711(4) .
N4 Si4 1.712(4) .
N4 Y1 2.245(3) .
Si1 Y1 3.3020(13) .
Si2 Y1 3.4459(15) .
Si3 Y1 3.2524(14) .

loop_
_platon_squeeze_void_nr
_platon_squeeze_void_average_x
_platon_squeeze_void_average_y
_platon_squeeze_void_average_z
_platon_squeeze_void_volume
_platon_squeeze_void_count_electrons
_platon_squeeze_void_content
1 0.000 0.000 0.000 11 1 ' '
2 0.000 0.000 0.500 2495 359 ' '
3 0.667 0.333 0.833 2484 359 ' '
4 0.496 0.080 0.500 8 0 ' '
5 0.254 0.083 0.167 8 0 ' '
6 0.750 0.163 0.167 8 0 ' '
7 0.917 0.170 0.167 8 0 ' '
8 0.413 0.250 0.167 8 0 ' '
9 0.170 0.254 0.833 8 0 ' '
10 0.667 0.333 0.333 10 1 ' '
11 0.333 0.667 0.167 2484 359 ' '
12 0.163 0.413 0.833 8 0 ' '
13 0.920 0.417 0.500 8 0 ' '
14 0.417 0.496 0.500 8 0 ' '
15 0.583 0.504 0.500 8 0 ' '
16 0.837 0.587 0.167 8 0 ' '
17 0.079 0.583 0.500 8 0 ' '
18 0.333 0.667 0.667 10 1 ' '
19 0.830 0.746 0.167 8 0 ' '
20 0.587 0.750 0.833 8 0 ' '
21 0.083 0.829 0.833 8 0 ' '
22 0.250 0.837 0.833 8 0 ' '
23 0.504 0.920 0.500 8 0 ' '
24 0.746 0.917 0.833 8 0 ' '
